data_2226395
loop_
_publ_author_name
'Zhao, Jiong-Peng'
'Liu, Fu-Chen'

_publ_section_title
;
 Bis[<i>N</i>,<i>N</i>-bis(2-hydroxyethyl)glycinato]cobalt(II)
;
_journal_coeditor_code CV2723
_journal_issue 7
_journal_name_full 'Acta Crystallographica Section E'
_journal_page_first m848
_journal_paper_doi 10.1107/S1600536810023810
_journal_volume 66
_journal_year 2010
_chemical_formula_iupac '[Co (C6 H12 N1 O4)2]'
_chemical_formula_moiety 'C12 H24 Co N2 O8'
_chemical_formula_sum 'C12 H24 Co N2 O8'
_chemical_formula_weight 383.26
_space_group_IT_number 14
_symmetry_cell_setting monoclinic
_symmetry_space_group_name_Hall '-P 2ybc'
_symmetry_space_group_name_H-M 'P 1 21/c 1'
_atom_sites_solution_hydrogens geom
_atom_sites_solution_primary direct
_atom_sites_solution_secondary difmap
_cell_angle_alpha 90.00
_cell_angle_beta 110.12(3)
_cell_angle_gamma 90.00
_cell_formula_units_Z 2
_cell_length_a 9.932(2)
_cell_length_b 11.388(2)
_cell_length_c 7.4477(15)
_cell_measurement_reflns_used 7077
_cell_measurement_temperature 293(2)
_cell_measurement_theta_max 27.6
_cell_measurement_theta_min 3.4
_cell_volume 791.0(3)
_computing_cell_refinement 'PROCESS-AUTO (Rigaku, 1998)'
_computing_data_collection 'SCXmini Benchtop Crystallography System Software (Rigaku, 2006)'
_computing_data_reduction 'PROCESS-AUTO (Rigaku, 1998)'
_computing_molecular_graphics 'ORTEPIII (Burnett & Johnson, 1996) and PLATON (Spek, 2009)'
_computing_publication_material 'SHELXTL (Sheldrick, 2008)'
_computing_structure_refinement 'SHELXL97 (Sheldrick, 2008)'
_computing_structure_solution 'SHELXS97 (Sheldrick, 2008)'
_diffrn_ambient_temperature 293(2)
_diffrn_measured_fraction_theta_full 0.999
_diffrn_measured_fraction_theta_max 0.999
_diffrn_measurement_device_type 'Rigaku SCXmini'
_diffrn_measurement_method '\w scans'
_diffrn_radiation_monochromator graphite
_diffrn_radiation_source 'fine-focus sealed tube'
_diffrn_radiation_type MoK\a
_diffrn_radiation_wavelength 0.71073
_diffrn_reflns_av_R_equivalents 0.0716
_diffrn_reflns_av_sigmaI/netI 0.0606
_diffrn_reflns_limit_h_max 12
_diffrn_reflns_limit_h_min -12
_diffrn_reflns_limit_k_max 14
_diffrn_reflns_limit_k_min -14
_diffrn_reflns_limit_l_max 9
_diffrn_reflns_limit_l_min -9
_diffrn_reflns_number 8129
_diffrn_reflns_theta_full 27.48
_diffrn_reflns_theta_max 27.48
_diffrn_reflns_theta_min 3.42
_diffrn_standards_decay_% 0
_diffrn_standards_interval_count 0
_diffrn_standards_interval_time 0
_diffrn_standards_number 0
_exptl_absorpt_coefficient_mu 1.128
_exptl_absorpt_correction_T_max 1.000
_exptl_absorpt_correction_T_min 0.7361
_exptl_absorpt_correction_type multi-scan
_exptl_absorpt_process_details '(ABSCOR; Higashi, 1995)'
_exptl_crystal_colour red
_exptl_crystal_density_diffrn 1.609
_exptl_crystal_density_method 'not measured'
_exptl_crystal_description block
_exptl_crystal_F_000 402
_exptl_crystal_size_max 0.2
_exptl_crystal_size_mid 0.18
_exptl_crystal_size_min 0.18
_refine_diff_density_max 0.478
_refine_diff_density_min -0.360
_refine_ls_extinction_method none
_refine_ls_goodness_of_fit_ref 0.998
_refine_ls_hydrogen_treatment constr
_refine_ls_matrix_type full
_refine_ls_number_parameters 106
_refine_ls_number_reflns 1819
_refine_ls_number_restraints 0
_refine_ls_restrained_S_all 0.998
_refine_ls_R_factor_all 0.0877
_refine_ls_R_factor_gt 0.0569
_refine_ls_shift/su_max 0.000
_refine_ls_shift/su_mean 0.000
_refine_ls_structure_factor_coef Fsqd
_refine_ls_weighting_details 'calc w=1/[\s^2^(Fo^2^)+(0.1P)^2^] where P=(Fo^2^+2Fc^2^)/3'
_refine_ls_weighting_scheme calc
_refine_ls_wR_factor_gt 0.1423
_refine_ls_wR_factor_ref 0.1591
_reflns_number_gt 1357
_reflns_number_total 1819
_reflns_threshold_expression I>2sigma(I)
_cod_data_source_file cv2723.cif
_cod_data_source_block I
_cod_original_sg_symbol_H-M 'P 21/c'
_cod_database_code 2226395
_cod_database_fobs_code 2226395

loop_
_symmetry_equiv_pos_as_xyz
'x, y, z'
'-x, y+1/2, -z+1/2'
'-x, -y, -z'
'x, -y-1/2, z-1/2'

loop_
_atom_site_type_symbol
_atom_site_label
_atom_site_fract_x
_atom_site_fract_y
_atom_site_fract_z
_atom_site_U_iso_or_equiv
_atom_site_adp_type
_atom_site_calc_flag
_atom_site_refinement_flags
_atom_site_occupancy
_atom_site_disorder_assembly
_atom_site_disorder_group
Co Co1 0.5000 0.5000 0.5000 0.0244(3) Uani d S 1 . .
O O1 0.0043(3) 0.3365(3) 0.0259(4) 0.0552(9) Uani d . 1 . .
H H11 -0.0846 0.3211 -0.0073 0.066 Uiso d R 1 . .
O O2 0.5173(3) 0.4447(3) 0.7743(4) 0.0347(7) Uani d . 1 . .
H H12 0.5746 0.3883 0.8218 0.042 Uiso d R 1 . .
O O3 0.2823(3) 0.7874(2) 0.5700(4) 0.0449(8) Uani d . 1 . .
O O4 0.4555(3) 0.6656(2) 0.5703(4) 0.0333(6) Uani d . 1 . .
N N1 0.2727(3) 0.4762(2) 0.4479(5) 0.0270(7) Uani d . 1 . .
C C1 0.0483(4) 0.3862(4) 0.2103(6) 0.0431(10) Uani d . 1 . .
H H1A 0.0377 0.3299 0.3022 0.052 Uiso calc R 1 . .
H H1B -0.0090 0.4550 0.2118 0.052 Uiso calc R 1 . .
C C2 0.2040(4) 0.4198(3) 0.2589(5) 0.0329(9) Uani d . 1 . .
H H2A 0.2579 0.3496 0.2538 0.040 Uiso calc R 1 . .
H H2B 0.2115 0.4730 0.1610 0.040 Uiso calc R 1 . .
C C3 0.2708(4) 0.3967(4) 0.6042(6) 0.0363(9) Uani d . 1 . .
H H3A 0.2918 0.3173 0.5750 0.044 Uiso calc R 1 . .
H H3B 0.1758 0.3970 0.6137 0.044 Uiso calc R 1 . .
C C4 0.3792(4) 0.4339(4) 0.7929(6) 0.0401(10) Uani d . 1 . .
H H4A 0.3510 0.5086 0.8317 0.048 Uiso calc R 1 . .
H H4B 0.3830 0.3762 0.8902 0.048 Uiso calc R 1 . .
C C5 0.2141(4) 0.5937(3) 0.4614(6) 0.0309(8) Uani d . 1 . .
H H5A 0.1554 0.5882 0.5416 0.037 Uiso calc R 1 . .
H H5B 0.1521 0.6172 0.3347 0.037 Uiso calc R 1 . .
C C6 0.3256(4) 0.6887(3) 0.5411(5) 0.0310(9) Uani d . 1 . .

loop_
_atom_site_aniso_label
_atom_site_aniso_U_11
_atom_site_aniso_U_22
_atom_site_aniso_U_33
_atom_site_aniso_U_12
_atom_site_aniso_U_13
_atom_site_aniso_U_23
Co1 0.0203(4) 0.0227(4) 0.0279(4) 0.0026(3) 0.0055(3) -0.0003(3)
O1 0.0397(18) 0.066(2) 0.053(2) -0.0136(15) 0.0076(15) -0.0177(16)
O2 0.0302(14) 0.0401(16) 0.0306(15) 0.0078(13) 0.0065(11) 0.0075(12)
O3 0.0249(15) 0.0323(15) 0.068(2) 0.0053(12) 0.0029(14) -0.0206(14)
O4 0.0227(13) 0.0269(13) 0.0468(17) 0.0006(11) 0.0076(12) -0.0064(11)
N1 0.0241(16) 0.0217(15) 0.0329(17) -0.0002(12) 0.0067(13) -0.0023(11)
C1 0.037(2) 0.047(2) 0.039(2) -0.013(2) 0.0060(18) -0.0058(19)
C2 0.0244(19) 0.037(2) 0.036(2) -0.0001(16) 0.0081(16) -0.0030(17)
C3 0.034(2) 0.035(2) 0.041(2) -0.0042(18) 0.0142(18) 0.0034(17)
C4 0.034(2) 0.050(3) 0.036(2) 0.003(2) 0.0119(18) 0.0074(19)
C5 0.0216(18) 0.034(2) 0.035(2) 0.0020(16) 0.0072(15) -0.0028(16)
C6 0.0258(19) 0.032(2) 0.031(2) 0.0047(16) 0.0048(15) -0.0049(15)

loop_
_atom_type_symbol
_atom_type_description
_atom_type_scat_dispersion_real
_atom_type_scat_dispersion_imag
_atom_type_scat_source
C C 0.0033 0.0016 ' International Tables Vol C Tables 4.2.6.8 and 6.1.1.4'
H H 0.0000 0.0000 ' International Tables Vol C Tables 4.2.6.8 and 6.1.1.4'
N N 0.0061 0.0033 ' International Tables Vol C Tables 4.2.6.8 and 6.1.1.4'
O O 0.0106 0.0060 ' International Tables Vol C Tables 4.2.6.8 and 6.1.1.4'
Co Co 0.3494 0.9721 ' International Tables Vol C Tables 4.2.6.8 and 6.1.1.4'

loop_
_geom_angle_atom_site_label_1
_geom_angle_atom_site_label_2
_geom_angle_atom_site_label_3
_geom_angle_site_symmetry_1
_geom_angle_site_symmetry_3
_geom_angle
_geom_angle_publ_flag
O4 Co1 O4 . 3_666 180.0 ?
O4 Co1 O2 . . 88.86(11) ?
O4 Co1 O2 3_666 . 91.14(11) ?
O4 Co1 O2 . 3_666 91.14(11) ?
O4 Co1 O2 3_666 3_666 88.86(11) ?
O2 Co1 O2 . 3_666 180.0 ?
O4 Co1 N1 . 3_666 98.17(10) ?
O4 Co1 N1 3_666 3_666 81.83(10) ?
O2 Co1 N1 . 3_666 97.61(11) ?
O2 Co1 N1 3_666 3_666 82.39(11) ?
O4 Co1 N1 . . 81.83(10) ?
O4 Co1 N1 3_666 . 98.17(10) ?
O2 Co1 N1 . . 82.39(11) ?
O2 Co1 N1 3_666 . 97.61(11) ?
N1 Co1 N1 3_666 . 180.0 ?
C1 O1 H11 . . 108.0 ?
C4 O2 Co1 . . 111.2(2) ?
C4 O2 H12 . . 115.0 ?
Co1 O2 H12 . . 116.9 ?
C6 O4 Co1 . . 116.5(2) ?
C5 N1 C3 . . 112.9(3) ?
C5 N1 C2 . . 113.2(3) ?
C3 N1 C2 . . 110.9(3) ?
C5 N1 Co1 . . 106.5(2) ?
C3 N1 Co1 . . 103.3(2) ?
C2 N1 Co1 . . 109.5(2) ?
O1 C1 C2 . . 106.5(3) ?
O1 C1 H1A . . 110.4 ?
C2 C1 H1A . . 110.4 ?
O1 C1 H1B . . 110.4 ?
C2 C1 H1B . . 110.4 ?
H1A C1 H1B . . 108.6 ?
N1 C2 C1 . . 115.8(3) ?
N1 C2 H2A . . 108.3 ?
C1 C2 H2A . . 108.3 ?
N1 C2 H2B . . 108.3 ?
C1 C2 H2B . . 108.3 ?
H2A C2 H2B . . 107.4 ?
N1 C3 C4 . . 111.3(3) ?
N1 C3 H3A . . 109.4 ?
C4 C3 H3A . . 109.4 ?
N1 C3 H3B . . 109.4 ?
C4 C3 H3B . . 109.4 ?
H3A C3 H3B . . 108.0 ?
O2 C4 C3 . . 109.6(3) ?
O2 C4 H4A . . 109.8 ?
C3 C4 H4A . . 109.8 ?
O2 C4 H4B . . 109.8 ?
C3 C4 H4B . . 109.8 ?
H4A C4 H4B . . 108.2 ?
N1 C5 C6 . . 114.9(3) ?
N1 C5 H5A . . 108.5 ?
C6 C5 H5A . . 108.5 ?
N1 C5 H5B . . 108.5 ?
C6 C5 H5B . . 108.5 ?
H5A C5 H5B . . 107.5 ?
O3 C6 O4 . . 123.4(3) ?
O3 C6 C5 . . 117.5(3) ?
O4 C6 C5 . . 119.1(3) ?

loop_
_geom_bond_atom_site_label_1
_geom_bond_atom_site_label_2
_geom_bond_site_symmetry_2
_geom_bond_distance
_geom_bond_publ_flag
Co1 O4 . 2.046(2) ?
Co1 O4 3_666 2.046(2) ?
Co1 O2 . 2.088(3) ?
Co1 O2 3_666 2.088(3) ?
Co1 N1 3_666 2.172(3) ?
Co1 N1 . 2.172(3) ?
O1 C1 . 1.409(5) ?
O1 H11 . 0.8499 ?
O2 C4 . 1.430(5) ?
O2 H12 . 0.8500 ?
O3 C6 . 1.249(4) ?
O4 C6 . 1.260(4) ?
N1 C5 . 1.476(4) ?
N1 C3 . 1.480(5) ?
N1 C2 . 1.483(5) ?
C1 C2 . 1.512(5) ?
C1 H1A . 0.9700 ?
C1 H1B . 0.9700 ?
C2 H2A . 0.9700 ?
C2 H2B . 0.9700 ?
C3 C4 . 1.507(5) ?
C3 H3A . 0.9700 ?
C3 H3B . 0.9700 ?
C4 H4A . 0.9700 ?
C4 H4B . 0.9700 ?
C5 C6 . 1.515(5) ?
C5 H5A . 0.9700 ?
C5 H5B . 0.9700 ?

loop_
_geom_hbond_atom_site_label_D
_geom_hbond_atom_site_label_H
_geom_hbond_atom_site_label_A
_geom_hbond_site_symmetry_A
_geom_hbond_distance_DH
_geom_hbond_distance_HA
_geom_hbond_distance_DA
_geom_hbond_angle_DHA
O2 H12 O3 2_646 0.85 1.79 2.632(4) 170.6
O1 H11 O3 2_545 0.85 1.89 2.744(4) 177.5

loop_
_geom_torsion_atom_site_label_1
_geom_torsion_atom_site_label_2
_geom_torsion_atom_site_label_3
_geom_torsion_atom_site_label_4
_geom_torsion_site_symmetry_1
_geom_torsion_site_symmetry_2
_geom_torsion_site_symmetry_3
_geom_torsion_site_symmetry_4
_geom_torsion
_geom_torsion_publ_flag
O4 Co1 O2 C4 . . . . 75.2(3) ?
O4 Co1 O2 C4 3_666 . . . -104.8(3) ?
O2 Co1 O2 C4 3_666 . . . -1E1(8) ?
N1 Co1 O2 C4 3_666 . . . 173.3(3) ?
N1 Co1 O2 C4 . . . . -6.7(3) ?
O4 Co1 O4 C6 3_666 . . . 4E1(10) ?
O2 Co1 O4 C6 . . . . -88.4(3) ?
O2 Co1 O4 C6 3_666 . . . 91.6(3) ?
N1 Co1 O4 C6 3_666 . . . 174.1(3) ?
N1 Co1 O4 C6 . . . . -5.9(3) ?
O4 Co1 N1 C5 . . . . 8.9(2) ?
O4 Co1 N1 C5 3_666 . . . -171.1(2) ?
O2 Co1 N1 C5 . . . . 98.9(2) ?
O2 Co1 N1 C5 3_666 . . . -81.1(2) ?
N1 Co1 N1 C5 3_666 . . . -9E1(10) ?
O4 Co1 N1 C3 . . . . -110.2(2) ?
O4 Co1 N1 C3 3_666 . . . 69.8(2) ?
O2 Co1 N1 C3 . . . . -20.3(2) ?
O2 Co1 N1 C3 3_666 . . . 159.7(2) ?
N1 Co1 N1 C3 3_666 . . . 15E1(10) ?
O4 Co1 N1 C2 . . . . 131.6(2) ?
O4 Co1 N1 C2 3_666 . . . -48.4(2) ?
O2 Co1 N1 C2 . . . . -138.4(2) ?
O2 Co1 N1 C2 3_666 . . . 41.6(2) ?
N1 Co1 N1 C2 3_666 . . . 4E1(10) ?
C5 N1 C2 C1 . . . . -67.2(4) ?
C3 N1 C2 C1 . . . . 60.8(4) ?
Co1 N1 C2 C1 . . . . 174.1(3) ?
O1 C1 C2 N1 . . . . 179.1(3) ?
C5 N1 C3 C4 . . . . -70.5(4) ?
C2 N1 C3 C4 . . . . 161.4(3) ?
Co1 N1 C3 C4 . . . . 44.2(3) ?
Co1 O2 C4 C3 . . . . 32.5(4) ?
N1 C3 C4 O2 . . . . -53.5(4) ?
C3 N1 C5 C6 . . . . 101.7(4) ?
C2 N1 C5 C6 . . . . -131.4(3) ?
Co1 N1 C5 C6 . . . . -11.0(4) ?
Co1 O4 C6 O3 . . . . -177.0(3) ?
Co1 O4 C6 C5 . . . . 1.1(5) ?
N1 C5 C6 O3 . . . . -174.3(3) ?
N1 C5 C6 O4 . . . . 7.4(5) ?
